data_2232639
loop_
_publ_author_name
'Uebler, Jacob W.'
'LaDuca, Robert L.'

_publ_section_title
;
 <i>catena</i>-Poly[[(triaquacadmium)-\m-1,4-phenylenediacetato-\k^4^<i>O</i>,<i>O</i>':<i>O</i>'',<i>O</i>''']
 dihydrate]
;
_journal_coeditor_code DS2153
_journal_issue 12
_journal_name_full 'Acta Crystallographica Section E'
_journal_page_first m1771
_journal_paper_doi 10.1107/S1600536811047842
_journal_volume 67
_journal_year 2011
_chemical_formula_iupac '[Cd (C10 H8 O4) (H2 O)3], 2H2 O'
_chemical_formula_moiety 'C10 H14 Cd O7, 2(H2 O)'
_chemical_formula_sum 'C10 H18 Cd O9'
_chemical_formula_weight 394.64
_chemical_name_systematic
;
<i>catena</i>-Poly[[(triaquacadmium)-\m-1,4-phenylenediacetato-\k^4^<i>O</i>,
<i>O</i>':<i>O</i>'',<i>O</i>'''] dihydrate]
;
_space_group_IT_number 15
_symmetry_cell_setting monoclinic
_symmetry_space_group_name_Hall '-C 2yc'
_symmetry_space_group_name_H-M 'C 1 2/c 1'
_atom_sites_solution_hydrogens geom
_atom_sites_solution_primary direct
_atom_sites_solution_secondary difmap
_audit_creation_method SHELXL-97
_cell_angle_alpha 90.00
_cell_angle_beta 95.7520(10)
_cell_angle_gamma 90.00
_cell_formula_units_Z 4
_cell_length_a 7.6878(7)
_cell_length_b 8.2295(8)
_cell_length_c 22.735(2)
_cell_measurement_reflns_used 9928
_cell_measurement_temperature 173(2)
_cell_measurement_theta_max 25.32
_cell_measurement_theta_min 2.70
_cell_volume 1431.1(2)
_computing_cell_refinement 'SAINT  (Bruker, 2006)'
_computing_data_collection 'APEX2 (Bruker, 2006)'
_computing_data_reduction 'SAINT  (Bruker, 2006)'
_computing_molecular_graphics
;
<i>Crystal Maker</i> (Palmer, 2007)
;
_computing_publication_material 'SHELXL97 (Sheldrick, 2008)'
_computing_structure_refinement 'SHELXL97 (Sheldrick, 2008)'
_computing_structure_solution 'SHELXS97 (Sheldrick, 2008)'
_diffrn_ambient_temperature 173(2)
_diffrn_measured_fraction_theta_full 1.000
_diffrn_measured_fraction_theta_max 1.000
_diffrn_measurement_device_type 'Bruker APEXII CCD'
_diffrn_measurement_method \w-\f
_diffrn_radiation_monochromator graphite
_diffrn_radiation_source 'fine-focus sealed tube'
_diffrn_radiation_type MoK\a
_diffrn_radiation_wavelength 0.71073
_diffrn_reflns_av_R_equivalents 0.0249
_diffrn_reflns_av_sigmaI/netI 0.0128
_diffrn_reflns_limit_h_max 9
_diffrn_reflns_limit_h_min -9
_diffrn_reflns_limit_k_max 9
_diffrn_reflns_limit_k_min -9
_diffrn_reflns_limit_l_max 27
_diffrn_reflns_limit_l_min -27
_diffrn_reflns_number 11122
_diffrn_reflns_theta_full 25.00
_diffrn_reflns_theta_max 25.32
_diffrn_reflns_theta_min 1.80
_diffrn_standards_decay_% 0
_diffrn_standards_interval_count 0
_diffrn_standards_number 0
_exptl_absorpt_coefficient_mu 1.565
_exptl_absorpt_correction_T_max 0.6588
_exptl_absorpt_correction_T_min 0.6206
_exptl_absorpt_correction_type multi-scan
_exptl_absorpt_process_details '(SADABS; Sheldrick, 1996)'
_exptl_crystal_colour colourless
_exptl_crystal_density_diffrn 1.832
_exptl_crystal_density_method 'not measured'
_exptl_crystal_description block
_exptl_crystal_F_000 792
_exptl_crystal_size_max 0.34
_exptl_crystal_size_mid 0.32
_exptl_crystal_size_min 0.29
_refine_diff_density_max 0.274
_refine_diff_density_min -0.199
_refine_ls_extinction_method none
_refine_ls_goodness_of_fit_ref 1.188
_refine_ls_hydrogen_treatment mixed
_refine_ls_matrix_type full
_refine_ls_number_parameters 107
_refine_ls_number_reflns 1307
_refine_ls_number_restraints 9
_refine_ls_restrained_S_all 1.189
_refine_ls_R_factor_all 0.0129
_refine_ls_R_factor_gt 0.0127
_refine_ls_shift/su_max 0.000
_refine_ls_shift/su_mean 0.000
_refine_ls_structure_factor_coef Fsqd
_refine_ls_weighting_details 'calc w=1/[\s^2^(Fo^2^)+(0.0098P)^2^+1.4668P] where P=(Fo^2^+2Fc^2^)/3'
_refine_ls_weighting_scheme calc
_refine_ls_wR_factor_gt 0.0312
_refine_ls_wR_factor_ref 0.0313
_reflns_number_gt 1296
_reflns_number_total 1307
_reflns_threshold_expression >2\s(I)
_cod_data_source_file ds2153.cif
_cod_data_source_block I
_cod_original_sg_symbol_H-M 'C 2/c '
_cod_database_code 2232639
_cod_database_fobs_code 2232639

loop_
_symmetry_equiv_pos_as_xyz
'x, y, z'
'-x, y, -z+1/2'
'x+1/2, y+1/2, z'
'-x+1/2, y+1/2, -z+1/2'
'-x, -y, -z'
'x, -y, z-1/2'
'-x+1/2, -y+1/2, -z'
'x+1/2, -y+1/2, z-1/2'

loop_
_atom_site_type_symbol
_atom_site_label
_atom_site_fract_x
_atom_site_fract_y
_atom_site_fract_z
_atom_site_U_iso_or_equiv
_atom_site_adp_type
_atom_site_calc_flag
_atom_site_refinement_flags
_atom_site_occupancy
_atom_site_symmetry_multiplicity
Cd Cd1 0.0000 0.211515(18) 0.2500 0.01614(6) Uani d S 1 2
O O1 0.0000 0.4900(2) 0.2500 0.0296(4) Uani d SD 1 2
H H1 0.070(2) 0.552(2) 0.2346(8) 0.036 Uiso d D 1 1
O O1W 0.21682(17) 0.51653(15) 0.09931(5) 0.0252(3) Uani d D 1 1
H H1WA 0.199(3) 0.430(2) 0.1171(8) 0.030 Uiso d D 1 1
H H1WB 0.307(2) 0.506(2) 0.0844(8) 0.030 Uiso d D 1 1
O O2 0.14213(18) 0.25529(14) 0.16357(5) 0.0290(3) Uani d . 1 1
O O3 0.09896(14) 0.00183(13) 0.18665(5) 0.0208(2) Uani d . 1 1
O O4 0.27315(15) 0.20049(14) 0.30205(5) 0.0200(2) Uani d D 1 1
H H4A 0.273(2) 0.158(2) 0.3350(7) 0.024 Uiso d D 1 1
H H4B 0.318(2) 0.2927(18) 0.3066(8) 0.024 Uiso d D 1 1
C C1 0.1256(2) 0.0255(2) 0.04864(6) 0.0195(3) Uani d . 1 1
C C2 0.2569(2) 0.0525(2) 0.10213(7) 0.0215(3) Uani d . 1 1
H H2A 0.3421 0.1368 0.0931 0.026 Uiso calc R 1 1
H H2B 0.3217 -0.0494 0.1121 0.026 Uiso calc R 1 1
C C3 0.0777(2) -0.1308(2) 0.03026(7) 0.0216(3) Uani d . 1 1
H H3 0.1305 -0.2215 0.0508 0.026 Uiso calc R 1 1
C C4 -0.0466(2) -0.1567(2) -0.01772(7) 0.0217(3) Uani d . 1 1
H H4 -0.0777 -0.2644 -0.0295 0.026 Uiso calc R 1 1
C C5 0.1617(2) 0.10626(19) 0.15438(6) 0.0177(3) Uani d . 1 1

loop_
_atom_site_aniso_label
_atom_site_aniso_U_11
_atom_site_aniso_U_22
_atom_site_aniso_U_33
_atom_site_aniso_U_12
_atom_site_aniso_U_13
_atom_site_aniso_U_23
Cd1 0.01982(9) 0.01563(9) 0.01342(9) 0.000 0.00393(6) 0.000
O1 0.0287(10) 0.0159(8) 0.0478(11) 0.000 0.0214(8) 0.000
O1W 0.0298(7) 0.0207(6) 0.0263(6) -0.0005(5) 0.0085(5) 0.0015(5)
O2 0.0469(8) 0.0178(6) 0.0247(6) 0.0008(5) 0.0153(6) -0.0004(5)
O3 0.0239(6) 0.0196(6) 0.0198(6) 0.0015(5) 0.0075(5) 0.0010(4)
O4 0.0242(6) 0.0161(6) 0.0199(6) -0.0012(5) 0.0025(5) 0.0003(5)
C1 0.0212(8) 0.0247(8) 0.0139(7) 0.0016(7) 0.0080(6) -0.0005(6)
C2 0.0205(8) 0.0273(9) 0.0174(8) 0.0022(7) 0.0055(6) -0.0010(6)
C3 0.0275(9) 0.0207(8) 0.0173(8) 0.0051(7) 0.0059(7) 0.0032(6)
C4 0.0284(9) 0.0188(8) 0.0188(8) 0.0002(7) 0.0074(7) -0.0019(6)
C5 0.0184(8) 0.0216(8) 0.0127(7) 0.0015(6) -0.0012(6) -0.0005(6)

loop_
_atom_type_symbol
_atom_type_description
_atom_type_scat_dispersion_real
_atom_type_scat_dispersion_imag
_atom_type_scat_source
C C 0.0033 0.0016 'International Tables Vol C Tables 4.2.6.8 and 6.1.1.4'
H H 0.0000 0.0000 'International Tables Vol C Tables 4.2.6.8 and 6.1.1.4'
O O 0.0106 0.0060 'International Tables Vol C Tables 4.2.6.8 and 6.1.1.4'
Cd Cd -0.8075 1.2024 'International Tables Vol C Tables 4.2.6.8 and 6.1.1.4'

loop_
_geom_angle_atom_site_label_1
_geom_angle_atom_site_label_2
_geom_angle_atom_site_label_3
_geom_angle_site_symmetry_1
_geom_angle_site_symmetry_3
_geom_angle
O1 Cd1 O4 . . 92.25(3)
O1 Cd1 O4 . 2 92.25(3)
O4 Cd1 O4 . 2 175.49(6)
O1 Cd1 O2 . . 81.25(3)
O4 Cd1 O2 . . 87.69(4)
O4 Cd1 O2 2 . 93.00(4)
O1 Cd1 O2 . 2 81.25(3)
O4 Cd1 O2 . 2 93.00(4)
O4 Cd1 O2 2 2 87.69(4)
O2 Cd1 O2 . 2 162.51(6)
O1 Cd1 O3 . . 135.51(3)
O4 Cd1 O3 . . 87.30(4)
O4 Cd1 O3 2 . 89.48(4)
O2 Cd1 O3 . . 54.27(4)
O2 Cd1 O3 2 . 143.22(4)
O1 Cd1 O3 . 2 135.51(3)
O4 Cd1 O3 . 2 89.48(4)
O4 Cd1 O3 2 2 87.30(4)
O2 Cd1 O3 . 2 143.22(4)
O2 Cd1 O3 2 2 54.27(4)
O3 Cd1 O3 . 2 88.97(5)
Cd1 O1 H1 . . 127.1(12)
H1WA O1W H1WB . . 107.7(19)
C5 O2 Cd1 . . 93.58(9)
C5 O3 Cd1 . . 91.25(9)
Cd1 O4 H4A . . 113.4(13)
Cd1 O4 H4B . . 111.8(13)
H4A O4 H4B . . 108.1(18)
C3 C1 C4 . 5 118.40(15)
C3 C1 C2 . . 120.78(15)
C4 C1 C2 5 . 120.79(15)
C1 C2 C5 . . 109.59(13)
C1 C2 H2A . . 109.8
C5 C2 H2A . . 109.8
C1 C2 H2B . . 109.8
C5 C2 H2B . . 109.8
H2A C2 H2B . . 108.2
C1 C3 C4 . . 121.14(15)
C1 C3 H3 . . 119.4
C4 C3 H3 . . 119.4
C3 C4 C1 . 5 120.47(16)
C3 C4 H4 . . 119.8
C1 C4 H4 5 . 119.8
O2 C5 O3 . . 120.75(14)
O2 C5 C2 . . 119.26(14)
O3 C5 C2 . . 119.96(14)
O2 C5 Cd1 . . 59.31(8)
O3 C5 Cd1 . . 61.56(8)
C2 C5 Cd1 . . 177.81(11)

loop_
_geom_bond_atom_site_label_1
_geom_bond_atom_site_label_2
_geom_bond_site_symmetry_2
_geom_bond_distance
Cd1 O1 . 2.2917(17)
Cd1 O4 . 2.3066(12)
Cd1 O4 2 2.3066(12)
Cd1 O2 . 2.3695(12)
Cd1 O2 2 2.3695(12)
Cd1 O3 . 2.4187(11)
Cd1 O3 2 2.4187(11)
O1 H1 . 0.842(11)
O1W H1WA . 0.835(15)
O1W H1WB . 0.810(15)
O2 C5 . 1.256(2)
O3 C5 . 1.2571(19)
O4 H4A . 0.827(14)
O4 H4B . 0.836(14)
C1 C3 . 1.391(2)
C1 C4 5 1.394(2)
C1 C2 . 1.517(2)
C2 C5 . 1.522(2)
C2 H2A . 0.9900
C2 H2B . 0.9900
C3 C4 . 1.392(2)
C3 H3 . 0.9500
C4 C1 5 1.394(2)
C4 H4 . 0.9500

loop_
_geom_hbond_atom_site_label_D
_geom_hbond_atom_site_label_H
_geom_hbond_atom_site_label_A
_geom_hbond_site_symmetry_A
_geom_hbond_distance_DH
_geom_hbond_distance_HA
_geom_hbond_distance_DA
_geom_hbond_angle_DHA
_geom_hbond_publ_flag
O1 H1 O4 4 0.842(11) 1.961(11) 2.8029(15) 178(2) y
O1W H1WA O2 . 0.835(15) 1.864(15) 2.6934(17) 172.3(19) y
O4 H4A O1W 4_545 0.827(14) 1.888(15) 2.7004(17) 166.9(19) y
O4 H4B O3 4 0.836(14) 1.837(15) 2.6706(16) 175(2) y

loop_
_geom_torsion_atom_site_label_1
_geom_torsion_atom_site_label_2
_geom_torsion_atom_site_label_3
_geom_torsion_atom_site_label_4
_geom_torsion_site_symmetry_1
_geom_torsion_site_symmetry_4
_geom_torsion
O1 Cd1 O2 C5 . . 178.70(10)
O4 Cd1 O2 C5 . . 86.06(10)
O4 Cd1 O2 C5 2 . -89.48(10)
O2 Cd1 O2 C5 2 . 178.70(10)
O3 Cd1 O2 C5 . . -2.28(9)
O3 Cd1 O2 C5 2 . 0.02(14)
O1 Cd1 O3 C5 . . 3.65(11)
O4 Cd1 O3 C5 . . -86.82(9)
O4 Cd1 O3 C5 2 . 96.34(9)
O2 Cd1 O3 C5 . . 2.27(9)
O2 Cd1 O3 C5 2 . -178.22(9)
O3 Cd1 O3 C5 2 . -176.35(11)
C5 Cd1 O3 C5 2 . -178.21(5)
C3 C1 C2 C5 . . -104.15(17)
C4 C1 C2 C5 5 . 74.03(18)
C4 C1 C3 C4 5 . -0.2(3)
C2 C1 C3 C4 . . 178.06(14)
C1 C3 C4 C1 . 5 0.2(3)
Cd1 O2 C5 O3 . . 4.15(16)
Cd1 O2 C5 C2 . . -178.08(12)
Cd1 O3 C5 O2 . . -4.05(15)
Cd1 O3 C5 C2 . . 178.19(12)
C1 C2 C5 O2 . . -92.22(18)
C1 C2 C5 O3 . . 85.57(18)
O1 Cd1 C5 O2 . . -1.36(10)
O4 Cd1 C5 O2 . . -92.46(10)
O4 Cd1 C5 O2 2 . 91.83(10)
O3 Cd1 C5 O2 . . 175.95(15)
O3 Cd1 C5 O2 2 . -179.99(9)
C5 Cd1 C5 O2 2 . 178.64(10)
O1 Cd1 C5 O3 . . -177.31(8)
O4 Cd1 C5 O3 . . 91.60(9)
O4 Cd1 C5 O3 2 . -84.12(9)
O2 Cd1 C5 O3 . . -175.95(15)
O3 Cd1 C5 O3 2 . 4.07(12)
C5 Cd1 C5 O3 2 . 2.70(8)
